data_9001744
loop_
_publ_author_name
'Comodi, P.'
'Zanazzi, P. F.'

_publ_section_title
;
 Effects of temperature and pressure on the structure of lawsonite
 P = 0.001 kbar, T = 23 C
;
_journal_name_full 'American Mineralogist'
_journal_page_first 833
_journal_page_last 841
_journal_volume 81
_journal_year 1996
_chemical_formula_sum 'Al2 Ca H4 O10 Si2'
_chemical_name_mineral Lawsonite
_space_group_IT_number 63
_symmetry_space_group_name_Hall '-C 2c 2c'
_symmetry_space_group_name_H-M 'C c m m'
_cell_angle_alpha 90
_cell_angle_beta 90
_cell_angle_gamma 90
_cell_formula_units_Z 4
_cell_length_a 8.797
_cell_length_b 5.852
_cell_length_c 13.126
_cell_volume 675.727
_database_code_amcsd 0001800
_diffrn_ambient_pressure 100
_diffrn_ambient_temperature 296.15
_exptl_crystal_density_diffrn 3.089
_cod_original_formula_sum 'Ca Al2 Si2 O10 H4'
_cod_database_code 9001744

loop_
_space_group_symop_operation_xyz
x,y,z
1/2+x,1/2+y,z
-x,y,1/2+z
1/2-x,1/2+y,1/2+z
x,-y,1/2-z
1/2+x,1/2-y,1/2-z
x,-y,z
1/2+x,1/2-y,z
-x,y,-z
1/2-x,1/2+y,-z
x,y,1/2-z
1/2+x,1/2+y,1/2-z
-x,-y,1/2+z
1/2-x,1/2-y,1/2+z
-x,-y,-z
1/2-x,1/2-y,-z

loop_
_atom_site_aniso_label
_atom_site_aniso_U_11
_atom_site_aniso_U_22
_atom_site_aniso_U_33
_atom_site_aniso_U_12
_atom_site_aniso_U_13
_atom_site_aniso_U_23
Ca 0.01240 0.00980 0.00840 0.00000 0.00000 0.00000
Al 0.00600 0.00590 0.00580 0.00020 -0.00030 -0.00040
Si 0.00530 0.00620 0.00510 0.00000 0.00000 0.00000
O1 0.00860 0.01460 0.00510 0.00000 0.00000 0.00000
O2 0.00950 0.00850 0.00860 0.00140 -0.00190 -0.00210
O3 0.00720 0.00820 0.00660 0.00000 0.00110 0.00000
O4 0.00790 0.00900 0.01200 0.00000 0.00250 0.00000
O5 0.01450 0.03900 0.01120 0.00000 0.00000 0.00000

loop_
_atom_site_label
_atom_site_fract_x
_atom_site_fract_y
_atom_site_fract_z
_atom_site_U_iso_or_equiv
_atom_site_type_symbol
_atom_site_attached_hydrogens
Ca 0.33310 0.00000 0.25000 ? Ca 0
Al 0.25000 0.25000 0.00000 ? Al 0
Si 0.98050 0.00000 0.13300 ? Si 0
O1 0.04960 0.00000 0.25000 ? O 0
O2 0.37880 0.27270 0.11700 ? O 0
O3 0.13750 0.00000 0.06510 ? O 0
O4 0.63940 0.00000 0.04780 ? O 0
O5 0.60920 0.00000 0.25000 ? O 0
HW 0.66800 0.00000 0.30100 0.09000 H 0
H 0.55600 0.00000 0.05800 0.11000 H 0

loop_
_cod_changelog_entry_id
_cod_changelog_entry_author
_cod_changelog_entry_date
_cod_changelog_entry_text
1
;cod-tools version 3.8.0
Id: cif_guess_AMCSD_atom_types 9581 2023-05-17 12:35:41Z saulius
;
2023-05-23T09:14:08+03:00
;Derived atom types and hydrogen counts
from atom names that follow the AMCSD naming convention
(Wat == water, O-H == hydroxyl).
;

loop_
_cod_related_entry_id
_cod_related_entry_database
_cod_related_entry_code
1 AMCSD 0001800
